data_2234765
loop_
_publ_author_name
'Hazari, S. K. S.'
'Suarez, Sebastian'
'Ganguly, Biplab'
'Doctorovich, Fabio'
'G. Roy, Tapashi'

_publ_section_title
;
 Methyl 3-(2-hydroxybenzylidene)-2-methyldithiocarbazate
;
_journal_coeditor_code QM2064
_journal_issue 5
_journal_name_full 'Acta Crystallographica Section E'
_journal_page_first o1533
_journal_paper_doi 10.1107/S160053681201731X
_journal_volume 68
_journal_year 2012
_chemical_formula_iupac 'C10 H12 N2 O S2'
_chemical_formula_moiety 'C10 H12 N2 O S2'
_chemical_formula_sum 'C10 H12 N2 O S2'
_chemical_formula_weight 240.34
_chemical_name_systematic
;
Methyl 3-(2-hydroxybenzylidene)-2-methyldithiocarbazate
;
_space_group_IT_number 14
_symmetry_cell_setting monoclinic
_symmetry_space_group_name_Hall '-P 2ybc'
_symmetry_space_group_name_H-M 'P 1 21/c 1'
_atom_sites_solution_hydrogens geom
_atom_sites_solution_primary direct
_atom_sites_solution_secondary difmap
_cell_angle_alpha 90
_cell_angle_beta 91.411(13)
_cell_angle_gamma 90
_cell_formula_units_Z 4
_cell_length_a 11.3561(16)
_cell_length_b 8.9033(13)
_cell_length_c 11.5045(16)
_cell_measurement_reflns_used 0
_cell_measurement_temperature 298(2)
_cell_measurement_theta_max 29.05
_cell_measurement_theta_min 4.01
_cell_volume 1162.8(3)
_computing_cell_refinement 'CrysAlis PRO (Oxford Diffraction, 2009)'
_computing_data_collection 'CrysAlis PRO (Oxford Diffraction, 2009)'
_computing_data_reduction 'CrysAlis PRO (Oxford Diffraction, 2009)'
_computing_molecular_graphics 'ORTEP-3 for Windows (Farrugia, 1999)'
_computing_publication_material 'WinGX (Farrugia, 1999)'
_computing_structure_refinement 'SHELXL97 (Sheldrick, 2008)'
_computing_structure_solution 'SHELXS86 (Sheldrick, 2008)'
_diffrn_ambient_temperature 298(2)
_diffrn_measured_fraction_theta_full 0.996
_diffrn_measured_fraction_theta_max 0.913
_diffrn_measurement_device_type 'Oxford Diffraction Gemini CCD S Ultra'
_diffrn_measurement_method '\w scans'
_diffrn_radiation_monochromator graphite
_diffrn_radiation_type MoK\a
_diffrn_radiation_wavelength 0.71073
_diffrn_reflns_av_R_equivalents 0.0519
_diffrn_reflns_limit_h_max 15
_diffrn_reflns_limit_h_min -14
_diffrn_reflns_limit_k_max 11
_diffrn_reflns_limit_k_min -11
_diffrn_reflns_limit_l_max 15
_diffrn_reflns_limit_l_min -14
_diffrn_reflns_number 16680
_diffrn_reflns_theta_full 25
_diffrn_reflns_theta_max 29.05
_diffrn_reflns_theta_min 4.01
_exptl_absorpt_coefficient_mu 0.433
_exptl_absorpt_correction_T_max 0.917
_exptl_absorpt_correction_T_min 0.859
_exptl_absorpt_correction_type multi-scan
_exptl_absorpt_process_details '(CrysAlis PRO; Oxford Diffraction, 2009)'
_exptl_crystal_colour colourless
_exptl_crystal_density_diffrn 1.373
_exptl_crystal_density_method 'not measured'
_exptl_crystal_description prism
_exptl_crystal_F_000 504
_exptl_crystal_size_max 0.35
_exptl_crystal_size_mid 0.30
_exptl_crystal_size_min 0.22
_refine_diff_density_max 0.421
_refine_diff_density_min -0.412
_refine_ls_extinction_method none
_refine_ls_goodness_of_fit_ref 1.052
_refine_ls_hydrogen_treatment mixed
_refine_ls_matrix_type full
_refine_ls_number_parameters 144
_refine_ls_number_reflns 2833
_refine_ls_number_restraints 0
_refine_ls_restrained_S_all 1.052
_refine_ls_R_factor_all 0.079
_refine_ls_R_factor_gt 0.0533
_refine_ls_shift/su_max 0
_refine_ls_shift/su_mean 0
_refine_ls_structure_factor_coef Fsqd
_refine_ls_weighting_details 'calc w=1/[\s^2^(Fo^2^)+(0.0801P)^2^+0.6976P] where P=(Fo^2^+2Fc^2^)/3'
_refine_ls_weighting_scheme calc
_refine_ls_wR_factor_ref 0.1713
_reflns_number_gt 2039
_reflns_number_total 2833
_reflns_threshold_expression I>2sigma(I)
_cod_data_source_file qm2064.cif
_cod_data_source_block I
_cod_original_sg_symbol_H-M 'P 21/c'
_cod_database_code 2234765
_cod_database_fobs_code 2234765

loop_
_symmetry_equiv_pos_as_xyz
'x, y, z'
'-x, y+1/2, -z+1/2'
'-x, -y, -z'
'x, -y-1/2, z-1/2'

loop_
_atom_site_type_symbol
_atom_site_label
_atom_site_fract_x
_atom_site_fract_y
_atom_site_fract_z
_atom_site_U_iso_or_equiv
_atom_site_adp_type
_atom_site_calc_flag
_atom_site_refinement_flags
_atom_site_occupancy
S S2 0.74513(6) 0.31081(8) 0.59687(6) 0.0526(2) Uani d . 1
S S1 0.88032(7) 0.14078(11) 0.78107(8) 0.0705(3) Uani d . 1
O O1 0.47228(19) 0.2727(3) 0.4609(2) 0.0610(6) Uani d . 1
N N1 0.56325(18) 0.1339(2) 0.64913(17) 0.0411(5) Uani d . 1
N N2 0.65614(19) 0.0963(2) 0.72163(18) 0.0447(5) Uani d . 1
C C6 0.3631(2) 0.1080(3) 0.5859(2) 0.0434(5) Uani d . 1
C C7 0.4625(2) 0.0705(3) 0.6613(2) 0.0437(6) Uani d . 1
C C1 0.3700(2) 0.2072(3) 0.4911(2) 0.0444(6) Uani d . 1
C C8 0.6446(3) -0.0200(3) 0.8097(2) 0.0582(7) Uani d . 1
H H8A 0.5658 -0.0592 0.8067 0.087 Uiso calc R 1
H H8B 0.6609 0.0221 0.8852 0.087 Uiso calc R 1
H H8C 0.6994 -0.0995 0.7952 0.087 Uiso calc R 1
C C5 0.2542(2) 0.0437(4) 0.6081(3) 0.0591(7) Uani d . 1
H H5 0.2485 -0.024 0.6692 0.071 Uiso calc R 1
C C9 0.7587(2) 0.1735(3) 0.7057(2) 0.0449(6) Uani d . 1
C C2 0.2700(3) 0.2389(4) 0.4249(3) 0.0578(7) Uani d . 1
H H2 0.2745 0.3047 0.3624 0.069 Uiso calc R 1
C C3 0.1633(3) 0.1742(4) 0.4505(3) 0.0681(9) Uani d . 1
H H3 0.0966 0.1964 0.4052 0.082 Uiso calc R 1
C C10 0.8904(3) 0.3907(4) 0.5977(3) 0.0668(8) Uani d . 1
H H10A 0.8935 0.469 0.5405 0.1 Uiso calc R 1
H H10B 0.9466 0.3141 0.5798 0.1 Uiso calc R 1
H H10C 0.9087 0.4316 0.6732 0.1 Uiso calc R 1
C C4 0.1553(3) 0.0767(4) 0.5430(3) 0.0725(9) Uani d . 1
H H4 0.0833 0.0339 0.561 0.087 Uiso calc R 1
H H7 0.444(3) 0.007(4) 0.717(3) 0.082(11) Uiso d . 1
H H1O 0.527(4) 0.253(5) 0.518(4) 0.087(12) Uiso d . 1

loop_
_atom_site_aniso_label
_atom_site_aniso_U_11
_atom_site_aniso_U_22
_atom_site_aniso_U_33
_atom_site_aniso_U_12
_atom_site_aniso_U_13
_atom_site_aniso_U_23
S2 0.0478(4) 0.0548(4) 0.0548(4) -0.0099(3) -0.0043(3) 0.0076(3)
S1 0.0517(5) 0.0886(6) 0.0702(5) 0.0089(4) -0.0151(4) 0.0073(4)
O1 0.0498(12) 0.0718(13) 0.0614(12) -0.0079(10) 0.0019(10) 0.0231(11)
N1 0.0439(11) 0.0376(10) 0.0420(10) 0.0021(8) 0.0009(8) 0.0019(8)
N2 0.0446(11) 0.0443(11) 0.0449(11) 0.0052(9) -0.0033(9) 0.0064(9)
C6 0.0461(13) 0.0399(12) 0.0444(12) -0.0027(10) 0.0045(10) -0.0078(10)
C7 0.0509(14) 0.0382(12) 0.0424(13) -0.0036(10) 0.0073(10) 0.0003(10)
C1 0.0461(14) 0.0414(12) 0.0458(13) 0.0007(10) 0.0044(10) -0.0043(10)
C8 0.0687(19) 0.0524(15) 0.0535(15) 0.0052(13) 0.0018(13) 0.0158(12)
C5 0.0512(16) 0.0632(18) 0.0629(17) -0.0167(13) 0.0031(13) 0.0018(14)
C9 0.0455(14) 0.0455(13) 0.0438(13) 0.0070(10) 0.0016(10) -0.0048(10)
C2 0.0597(17) 0.0575(16) 0.0558(16) 0.0069(13) -0.0035(13) -0.0027(13)
C3 0.0525(18) 0.079(2) 0.072(2) 0.0066(15) -0.0142(15) -0.0106(17)
C10 0.0519(17) 0.076(2) 0.073(2) -0.0139(15) 0.0075(15) 0.0017(16)
C4 0.0472(17) 0.088(2) 0.083(2) -0.0162(16) -0.0050(15) -0.0018(19)

loop_
_atom_type_symbol
_atom_type_description
_atom_type_scat_dispersion_real
_atom_type_scat_dispersion_imag
_atom_type_scat_source
C C 0.0033 0.0016 'International Tables Vol C Tables 4.2.6.8 and 6.1.1.4'
H H 0 0 'International Tables Vol C Tables 4.2.6.8 and 6.1.1.4'
N N 0.0061 0.0033 'International Tables Vol C Tables 4.2.6.8 and 6.1.1.4'
O O 0.0106 0.006 'International Tables Vol C Tables 4.2.6.8 and 6.1.1.4'
S S 0.1246 0.1234 'International Tables Vol C Tables 4.2.6.8 and 6.1.1.4'

loop_
_geom_angle_atom_site_label_1
_geom_angle_atom_site_label_2
_geom_angle_atom_site_label_3
_geom_angle
C9 S2 C10 102.00(15)
C1 O1 H1O 108(3)
C7 N1 N2 120.0(2)
C9 N2 N1 116.2(2)
C9 N2 C8 122.8(2)
N1 N2 C8 121.0(2)
C5 C6 C1 117.8(3)
C5 C6 C7 118.7(2)
C1 C6 C7 123.5(2)
N1 C7 C6 121.1(2)
N1 C7 H7 126(2)
C6 C7 H7 113(2)
O1 C1 C2 118.1(3)
O1 C1 C6 122.3(2)
C2 C1 C6 119.7(3)
N2 C8 H8A 109.5
N2 C8 H8B 109.5
H8A C8 H8B 109.5
N2 C8 H8C 109.5
H8A C8 H8C 109.5
H8B C8 H8C 109.5
C4 C5 C6 122.2(3)
C4 C5 H5 118.9
C6 C5 H5 118.9
N2 C9 S1 123.3(2)
N2 C9 S2 112.69(19)
S1 C9 S2 124.01(17)
C3 C2 C1 120.8(3)
C3 C2 H2 119.6
C1 C2 H2 119.6
C4 C3 C2 120.2(3)
C4 C3 H3 119.9
C2 C3 H3 119.9
S2 C10 H10A 109.5
S2 C10 H10B 109.5
H10A C10 H10B 109.5
S2 C10 H10C 109.5
H10A C10 H10C 109.5
H10B C10 H10C 109.5
C5 C4 C3 119.4(3)
C5 C4 H4 120.3
C3 C4 H4 120.3

loop_
_geom_bond_atom_site_label_1
_geom_bond_atom_site_label_2
_geom_bond_distance
S2 C9 1.754(3)
S2 C10 1.796(3)
S1 C9 1.639(3)
O1 C1 1.353(3)
O1 H1O 0.91(4)
N1 C7 1.286(3)
N1 N2 1.370(3)
N2 C9 1.368(3)
N2 C8 1.457(3)
C6 C5 1.392(4)
C6 C1 1.408(4)
C6 C7 1.446(4)
C7 H7 0.89(4)
C1 C2 1.381(4)
C8 H8A 0.96
C8 H8B 0.96
C8 H8C 0.96
C5 C4 1.366(5)
C5 H5 0.93
C2 C3 1.380(5)
C2 H2 0.93
C3 C4 1.378(5)
C3 H3 0.93
C10 H10A 0.96
C10 H10B 0.96
C10 H10C 0.96
C4 H4 0.93

loop_
_geom_hbond_atom_site_label_D
_geom_hbond_atom_site_label_H
_geom_hbond_atom_site_label_A
_geom_hbond_distance_DH
_geom_hbond_distance_HA
_geom_hbond_distance_DA
_geom_hbond_angle_DHA
_geom_hbond_publ_flag
O1 H1O S2 0.91(5) 2.67(5) 3.453(2) 145(4) y
O1 H1O N1 0.91(5) 1.88(5) 2.678(3) 145(4) y

loop_
_cod_related_entry_id
_cod_related_entry_database
_cod_related_entry_code
1 ChemSpider 16302119
